data_1515478
loop_
_publ_author_name
'Liu, Jun-Liang'
'Guo, Fu-Sheng'
'Meng, Zhao-Sha'
'Zheng, Yan-Zhen'
'Leng, Ji-Dong'
'Tong, Ming-Liang'
'Ungur, Liviu'
'Chibotaru, Liviu F.'
'Heroux, Katie J.'
'Hendrickson, David N.'

_publ_section_title
;
 Symmetry related [DyIII6MnIII12] cores with different magnetic
 anisotropies
;
_journal_issue 7
_journal_name_full 'Chemical Science'
_journal_page_first 1268
_journal_paper_doi 10.1039/c1sc00166c
_journal_volume 2
_journal_year 2011
_chemical_formula_sum 'C120 H196 Dy6 Mn12 N8 O93'
_chemical_formula_weight 4873.13
_chemical_name_systematic
;
?
;
_space_group_IT_number 70
_symmetry_cell_setting orthorhombic
_symmetry_space_group_name_Hall '-F 2uv 2vw'
_symmetry_space_group_name_H-M 'F d d d :2'
_atom_sites_solution_hydrogens geom
_atom_sites_solution_primary direct
_atom_sites_solution_secondary difmap
_audit_creation_method SHELXL-97
_cell_angle_alpha 90.00
_cell_angle_beta 90.00
_cell_angle_gamma 90.00
_cell_formula_units_Z 8
_cell_length_a 22.6849(12)
_cell_length_b 37.2467(18)
_cell_length_c 45.910(3)
_cell_measurement_temperature 150(2)
_cell_volume 38791(4)
_computing_structure_refinement 'SHELXL-97 (Sheldrick, 1997)'
_computing_structure_solution 'SHELXS-97 (Sheldrick, 1990)'
_diffrn_ambient_temperature 150(2)
_diffrn_measured_fraction_theta_full 0.955
_diffrn_measured_fraction_theta_max 0.955
_diffrn_radiation_monochromator graphite
_diffrn_radiation_source 'fine-focus sealed tube'
_diffrn_radiation_type MoK\a
_diffrn_radiation_wavelength 0.71073
_diffrn_reflns_av_R_equivalents 0.1130
_diffrn_reflns_av_sigmaI/netI 0.1570
_diffrn_reflns_limit_h_max 27
_diffrn_reflns_limit_h_min -26
_diffrn_reflns_limit_k_max 35
_diffrn_reflns_limit_k_min -45
_diffrn_reflns_limit_l_max 56
_diffrn_reflns_limit_l_min -53
_diffrn_reflns_number 27380
_diffrn_reflns_theta_full 26.00
_diffrn_reflns_theta_max 26.00
_diffrn_reflns_theta_min 3.05
_exptl_absorpt_coefficient_mu 3.121
_exptl_absorpt_correction_T_max 0.8111
_exptl_absorpt_correction_T_min 0.6190
_exptl_absorpt_correction_type multi-scan
_exptl_crystal_density_diffrn 1.669
_exptl_crystal_density_method 'not measured'
_exptl_crystal_F_000 19296
_exptl_crystal_size_max 0.17
_exptl_crystal_size_mid 0.12
_exptl_crystal_size_min 0.07
_refine_diff_density_max 1.418
_refine_diff_density_min -1.694
_refine_diff_density_rms 0.174
_refine_ls_extinction_coef 0.000072(9)
_refine_ls_extinction_expression Fc^*^=kFc[1+0.001xFc^2^\l^3^/sin(2\q)]^-1/4^
_refine_ls_extinction_method SHELXL
_refine_ls_goodness_of_fit_ref 0.919
_refine_ls_hydrogen_treatment constr
_refine_ls_matrix_type full
_refine_ls_number_parameters 490
_refine_ls_number_reflns 9117
_refine_ls_number_restraints 62
_refine_ls_restrained_S_all 0.921
_refine_ls_R_factor_all 0.1483
_refine_ls_R_factor_gt 0.0725
_refine_ls_shift/su_max 0.001
_refine_ls_shift/su_mean 0.000
_refine_ls_structure_factor_coef Fsqd
_refine_ls_weighting_details 'calc w=1/[\s^2^(Fo^2^)+(0.1126P)^2^+0.0000P] where P=(Fo^2^+2Fc^2^)/3'
_refine_ls_weighting_scheme calc
_refine_ls_wR_factor_gt 0.1795
_refine_ls_wR_factor_ref 0.2274
_reflns_number_gt 3990
_reflns_number_total 9117
_reflns_threshold_expression >2sigma(I)
_cod_data_source_file c1sc00166c.txt
_cod_data_source_block 1
_cod_original_cell_volume 38792(4)
_cod_original_sg_symbol_H-M Fddd
_cod_database_code 1515478

loop_
_symmetry_equiv_pos_as_xyz
'x, y, z'
'-x+3/4, -y+3/4, z'
'-x+3/4, y, -z+3/4'
'x, -y+3/4, -z+3/4'
'x, y+1/2, z+1/2'
'-x+3/4, -y+5/4, z+1/2'
'-x+3/4, y+1/2, -z+5/4'
'x, -y+5/4, -z+5/4'
'x+1/2, y, z+1/2'
'-x+5/4, -y+3/4, z+1/2'
'-x+5/4, y, -z+5/4'
'x+1/2, -y+3/4, -z+5/4'
'x+1/2, y+1/2, z'
'-x+5/4, -y+5/4, z'
'-x+5/4, y+1/2, -z+3/4'
'x+1/2, -y+5/4, -z+3/4'
'-x, -y, -z'
'x-3/4, y-3/4, -z'
'x-3/4, -y, z-3/4'
'-x, y-3/4, z-3/4'
'-x, -y+1/2, -z+1/2'
'x-3/4, y-1/4, -z+1/2'
'x-3/4, -y+1/2, z-1/4'
'-x, y-1/4, z-1/4'
'-x+1/2, -y, -z+1/2'
'x-1/4, y-3/4, -z+1/2'
'x-1/4, -y, z-1/4'
'-x+1/2, y-3/4, z-1/4'
'-x+1/2, -y+1/2, -z'
'x-1/4, y-1/4, -z'
'x-1/4, -y+1/2, z-3/4'
'-x+1/2, y-1/4, z-3/4'

loop_
_atom_site_label
_atom_site_type_symbol
_atom_site_fract_x
_atom_site_fract_y
_atom_site_fract_z
_atom_site_U_iso_or_equiv
_atom_site_adp_type
_atom_site_occupancy
_atom_site_symmetry_multiplicity
_atom_site_calc_flag
_atom_site_refinement_flags
_atom_site_disorder_assembly
_atom_site_disorder_group
Dy1 Dy 1.14081(3) 0.528251(16) 0.076115(13) 0.0580(3) Uani 1 1 d . . .
Dy2 Dy 1.1250 0.6250 0.059056(18) 0.0541(3) Uani 1 2 d S . .
Mn1 Mn 1.06036(9) 0.58471(5) 0.12290(4) 0.0535(5) Uani 1 1 d . . .
Mn2 Mn 0.99613(10) 0.55886(5) 0.06723(4) 0.0583(6) Uani 1 1 d . . .
Mn3 Mn 1.19384(10) 0.55691(5) 0.00932(4) 0.0628(6) Uani 1 1 d . . .
N1 N 0.9320(6) 0.5262(3) 0.0556(2) 0.062(3) Uani 1 1 d . . .
N2 N 1.2694(5) 0.5468(3) -0.0101(2) 0.067(3) Uani 1 1 d . . .
O1 O 1.0647(4) 0.5830(2) 0.08190(17) 0.050(2) Uani 1 1 d . . .
O2 O 1.1250 0.5518(3) 0.1250 0.050(3) Uani 1 2 d S . .
O3 O 1.1250 0.6250 0.1250 0.078(6) Uani 1 4 d S . .
O4 O 1.1275(4) 0.5669(2) 0.03385(16) 0.050(2) Uani 1 1 d . . .
H4O H 1.0952 0.5625 0.0252 0.060 Uiso 1 1 d R . .
O5 O 1.1876(4) 0.5838(2) 0.08444(17) 0.055(2) Uani 1 1 d . . .
H5O H 1.2223 0.5840 0.0774 0.066 Uiso 1 1 d R . .
O6 O 1.0044(5) 0.6250 0.1250 0.051(3) Uani 1 2 d S . .
H6O H 0.9816 0.6261 0.1104 0.061 Uiso 0.50 1 d PR . .
O7 O 0.9406(4) 0.5961(2) 0.07224(17) 0.061(2) Uani 1 1 d . . .
O8 O 1.0440(5) 0.5172(2) 0.06087(18) 0.067(3) Uani 1 1 d . . .
O10 O 1.1621(5) 0.5738(3) -0.02563(19) 0.073(3) Uani 1 1 d . . .
O11 O 1.2322(4) 0.5420(2) 0.04348(17) 0.061(2) Uani 1 1 d . . .
O12 O 1.0464(6) 0.5956(3) -0.0898(3) 0.113(4) Uani 1 1 d U . .
O13 O 0.9920(5) 0.5452(2) 0.11754(17) 0.066(3) Uani 1 1 d . . .
O14 O 1.0219(5) 0.5085(2) 0.1521(2) 0.066(3) Uani 1 1 d . . .
O15 O 1.0095(4) 0.5748(2) 0.02095(17) 0.060(2) Uani 1 1 d . . .
O16 O 1.0423(4) 0.6306(2) 0.02403(17) 0.057(2) Uani 1 1 d . . .
O17 O 1.1536(4) 0.4804(2) 0.04346(18) 0.066(3) Uani 1 1 d . . .
O18 O 1.1665(5) 0.5024(3) -0.00125(19) 0.072(3) Uani 1 1 d . . .
O19 O 1.1113(5) 0.4776(3) 0.10108(19) 0.082(3) Uani 1 1 d . . .
C1 C 0.8825(6) 0.5930(4) 0.0772(3) 0.059(3) Uani 1 1 d . A .
C2 C 0.8499(7) 0.5610(4) 0.0726(3) 0.064(4) Uani 1 1 d . . .
C3 C 0.7894(7) 0.5610(4) 0.0779(4) 0.083(5) Uani 1 1 d . . .
H3 H 0.7678 0.5394 0.0753 0.100 Uiso 1 1 calc R . .
C4 C 0.7602(8) 0.5912(6) 0.0867(4) 0.105(6) Uani 1 1 d . . .
C5 C 0.7914(7) 0.6233(4) 0.0898(3) 0.075(4) Uani 1 1 d . A .
H5 H 0.7712 0.6444 0.0956 0.090 Uiso 1 1 calc R . .
C6 C 0.8523(7) 0.6246(4) 0.0844(3) 0.066(4) Uani 1 1 d . . .
C7 C 0.8772(6) 0.5299(4) 0.0606(3) 0.060(4) Uani 1 1 d . . .
H7 H 0.8524 0.5101 0.0560 0.072 Uiso 1 1 calc R . .
C8 C 0.6933(10) 0.5894(6) 0.0931(5) 0.134(8) Uani 1 1 d U . .
H8A H 0.6824 0.5647 0.0983 0.200 Uiso 1 1 calc R . .
H8B H 0.6713 0.5968 0.0757 0.200 Uiso 1 1 calc R . .
H8C H 0.6837 0.6055 0.1093 0.200 Uiso 1 1 calc R . .
C9 C 0.8782(8) 0.6601(4) 0.0883(3) 0.067(4) Uani 0.50 1 d PD A 1
H9 H 0.8541 0.6795 0.0945 0.080 Uiso 0.50 1 calc PR A 1
O9 O 0.9307(8) 0.6652(5) 0.0836(5) 0.080(6) Uani 0.50 1 d PD A 1
C9' C 0.8782(8) 0.6601(4) 0.0883(3) 0.067(4) Uani 0.50 1 d P A 2
H9' H 0.9198 0.6593 0.0906 0.080 Uiso 0.50 1 calc PR A 2
O9' O 0.8590(9) 0.6904(5) 0.0892(5) 0.082(6) Uani 0.50 1 d P A 2
C10 C 0.9563(6) 0.4937(4) 0.0397(3) 0.064(4) Uani 1 1 d . . .
H10A H 0.9627 0.4993 0.0188 0.077 Uiso 1 1 calc R . .
H10B H 0.9284 0.4733 0.0410 0.077 Uiso 1 1 calc R . .
C11 C 1.0152(6) 0.4842(3) 0.0546(3) 0.061(4) Uani 1 1 d . . .
H11A H 1.0080 0.4706 0.0728 0.073 Uiso 1 1 calc R . .
H11B H 1.0399 0.4693 0.0416 0.073 Uiso 1 1 calc R . .
C12 C 1.1788(8) 0.5650(4) -0.0526(3) 0.079(5) Uani 1 1 d . . .
C13 C 1.2350(8) 0.5494(5) -0.0593(3) 0.085(5) Uani 1 1 d . . .
C14 C 1.2462(9) 0.5426(5) -0.0886(4) 0.102(6) Uani 1 1 d U . .
H14 H 1.2837 0.5328 -0.0932 0.123 Uiso 1 1 calc R . .
C15 C 1.2091(11) 0.5485(6) -0.1107(4) 0.115(6) Uani 1 1 d U . .
C16 C 1.1588(9) 0.5674(5) -0.1059(4) 0.090(5) Uani 1 1 d U . .
H16 H 1.1362 0.5757 -0.1220 0.108 Uiso 1 1 calc R . .
C17 C 1.1395(8) 0.5751(4) -0.0767(3) 0.077(4) Uani 1 1 d U . .
C18 C 1.2780(9) 0.5428(4) -0.0369(4) 0.097(6) Uani 1 1 d . . .
H18 H 1.3159 0.5347 -0.0429 0.116 Uiso 1 1 calc R . .
C19 C 1.2298(12) 0.5410(7) -0.1445(5) 0.166(10) Uani 1 1 d U . .
H19A H 1.2697 0.5503 -0.1474 0.249 Uiso 1 1 calc R . .
H19B H 1.2026 0.5532 -0.1579 0.249 Uiso 1 1 calc R . .
H19C H 1.2293 0.5152 -0.1484 0.249 Uiso 1 1 calc R . .
C20 C 1.0844(9) 0.5906(4) -0.0707(4) 0.086(5) Uani 1 1 d U . .
H20 H 1.0758 0.5974 -0.0512 0.103 Uiso 1 1 calc R . .
C21 C 1.3146(8) 0.5398(4) 0.0119(3) 0.081(5) Uani 1 1 d . . .
H21A H 1.3336 0.5626 0.0178 0.097 Uiso 1 1 calc R . .
H21B H 1.3452 0.5237 0.0038 0.097 Uiso 1 1 calc R . .
C22 C 1.2851(7) 0.5222(4) 0.0382(3) 0.073(4) Uani 1 1 d . . .
H22A H 1.2760 0.4968 0.0340 0.088 Uiso 1 1 calc R . .
H22B H 1.3114 0.5233 0.0554 0.088 Uiso 1 1 calc R . .
C23 C 0.9841(7) 0.5182(4) 0.1328(3) 0.063(4) Uani 1 1 d . . .
C24 C 0.9304(8) 0.4951(4) 0.1288(3) 0.080(5) Uani 1 1 d . . .
H24A H 0.9209 0.4832 0.1473 0.120 Uiso 1 1 calc R . .
H24B H 0.9383 0.4769 0.1139 0.120 Uiso 1 1 calc R . .
H24C H 0.8971 0.5101 0.1227 0.120 Uiso 1 1 calc R . .
C25 C 1.0098(7) 0.6075(4) 0.0121(3) 0.070(4) Uani 1 1 d . . .
C26 C 0.9726(9) 0.6163(4) -0.0127(3) 0.089(5) Uani 1 1 d . . .
H26A H 0.9434 0.6343 -0.0068 0.134 Uiso 1 1 calc R . .
H26B H 0.9524 0.5946 -0.0194 0.134 Uiso 1 1 calc R . .
H26C H 0.9970 0.6259 -0.0284 0.134 Uiso 1 1 calc R . .
C27 C 1.1629(7) 0.4768(4) 0.0167(3) 0.074(4) Uani 1 1 d . . .
C28 C 1.1712(9) 0.4404(3) 0.0047(3) 0.095(6) Uani 1 1 d . . .
H28A H 1.1885 0.4421 -0.0148 0.143 Uiso 1 1 calc R . .
H28B H 1.1330 0.4282 0.0035 0.143 Uiso 1 1 calc R . .
H28C H 1.1976 0.4267 0.0174 0.143 Uiso 1 1 calc R . .
C29 C 1.1250 0.4650(13) 0.1250 0.223(16) Uani 1 2 d SDU . .
C30 C 1.1250 0.4252(13) 0.1250 0.223(16) Uani 1 2 d SDU . .
H30A H 1.1346 0.4166 0.1441 0.334 Uiso 0.50 1 d PR . .
H30B H 1.0867 0.4166 0.1196 0.334 Uiso 0.50 1 d PR . .
H30C H 1.1537 0.4166 0.1113 0.334 Uiso 0.50 1 d PR . .

loop_
_atom_site_aniso_label
_atom_site_aniso_U_11
_atom_site_aniso_U_22
_atom_site_aniso_U_33
_atom_site_aniso_U_23
_atom_site_aniso_U_13
_atom_site_aniso_U_12
Dy1 0.0690(5) 0.0572(4) 0.0477(4) -0.0035(3) -0.0016(3) -0.0027(3)
Dy2 0.0596(6) 0.0555(5) 0.0473(5) 0.000 0.000 -0.0038(4)
Mn1 0.0604(13) 0.0571(10) 0.0428(10) -0.0024(8) -0.0007(10) 0.0006(11)
Mn2 0.0610(14) 0.0609(12) 0.0530(12) -0.0005(9) -0.0002(10) -0.0056(11)
Mn3 0.0717(15) 0.0689(13) 0.0477(11) -0.0040(9) 0.0072(11) -0.0030(12)
N1 0.070(8) 0.080(8) 0.037(6) -0.005(5) 0.007(6) 0.005(7)
N2 0.070(8) 0.073(7) 0.058(7) -0.025(6) 0.012(6) -0.010(7)
O1 0.043(5) 0.050(4) 0.057(5) -0.001(4) -0.002(4) 0.013(4)
O2 0.065(8) 0.070(7) 0.015(5) 0.000 0.003(5) 0.000
O3 0.063(13) 0.055(11) 0.117(17) 0.000 0.000 0.000
O4 0.049(5) 0.044(4) 0.056(5) -0.008(4) 0.004(4) 0.003(4)
O5 0.046(5) 0.059(5) 0.059(5) -0.011(4) 0.007(4) 0.010(4)
O6 0.053(8) 0.051(6) 0.048(6) -0.002(5) 0.000 0.000
O7 0.075(7) 0.058(5) 0.049(5) 0.000(4) 0.003(5) -0.004(5)
O8 0.088(7) 0.049(5) 0.065(6) -0.004(4) 0.006(5) 0.001(5)
O10 0.086(7) 0.081(6) 0.051(5) -0.011(5) 0.003(5) -0.010(6)
O11 0.066(6) 0.060(5) 0.057(5) 0.000(4) -0.001(5) 0.007(5)
O12 0.122(8) 0.109(7) 0.107(7) 0.013(6) -0.040(7) -0.030(6)
O13 0.096(8) 0.062(5) 0.039(5) -0.003(4) 0.005(5) 0.002(5)
O14 0.081(7) 0.050(5) 0.066(6) 0.001(4) 0.012(6) -0.006(5)
O15 0.059(6) 0.063(5) 0.057(5) 0.001(4) 0.006(5) 0.008(5)
O16 0.056(6) 0.071(6) 0.044(5) 0.003(4) 0.013(4) -0.002(5)
O17 0.080(7) 0.073(6) 0.043(5) -0.009(4) 0.006(5) -0.009(5)
O18 0.085(7) 0.089(7) 0.044(5) -0.012(5) -0.001(5) -0.010(6)
O19 0.125(10) 0.073(6) 0.048(5) -0.013(4) 0.009(6) -0.005(6)
C1 0.051(9) 0.081(10) 0.044(7) -0.015(6) 0.003(6) -0.014(7)
C2 0.065(10) 0.069(9) 0.057(8) -0.019(7) 0.000(7) -0.013(8)
C3 0.060(11) 0.069(10) 0.121(14) -0.039(9) -0.004(10) -0.003(8)
C4 0.064(12) 0.132(17) 0.119(15) -0.032(12) 0.019(11) -0.004(12)
C5 0.058(10) 0.063(9) 0.103(12) -0.031(8) -0.004(9) 0.006(8)
C6 0.069(10) 0.063(8) 0.066(9) -0.015(7) 0.013(8) 0.008(8)
C7 0.049(9) 0.084(10) 0.047(7) 0.003(6) -0.001(7) -0.021(8)
C8 0.122(11) 0.135(11) 0.143(11) -0.023(8) 0.005(9) -0.023(8)
C9 0.089(12) 0.058(8) 0.054(8) 0.001(6) -0.009(8) 0.023(9)
O9 0.064(14) 0.072(13) 0.103(16) -0.012(11) -0.029(13) -0.016(12)
C9' 0.089(12) 0.058(8) 0.054(8) 0.001(6) -0.009(8) 0.023(9)
O9' 0.082(15) 0.055(11) 0.109(16) -0.013(10) -0.016(12) 0.045(11)
C10 0.057(9) 0.087(10) 0.049(7) -0.003(7) -0.007(7) -0.032(8)
C11 0.068(10) 0.040(6) 0.074(9) 0.002(6) -0.006(8) -0.003(7)
C12 0.102(13) 0.066(9) 0.068(10) -0.007(7) 0.008(10) -0.042(10)
C13 0.077(12) 0.125(14) 0.052(9) -0.025(9) 0.028(9) -0.017(11)
C14 0.097(9) 0.125(9) 0.085(8) -0.003(7) 0.006(8) -0.017(8)
C15 0.124(10) 0.133(10) 0.086(9) -0.004(8) 0.005(8) -0.017(9)
C16 0.096(9) 0.097(8) 0.076(8) 0.001(7) -0.004(7) -0.019(8)
C17 0.081(8) 0.090(8) 0.061(7) -0.004(6) 0.004(7) -0.030(7)
C18 0.123(16) 0.091(11) 0.077(12) -0.028(9) 0.041(12) -0.037(12)
C19 0.161(13) 0.180(13) 0.158(12) -0.011(9) -0.002(9) -0.016(9)
C20 0.098(9) 0.075(8) 0.085(8) 0.013(6) -0.012(7) -0.006(7)
C21 0.083(12) 0.077(10) 0.082(11) -0.022(8) 0.016(10) -0.019(9)
C22 0.075(11) 0.071(9) 0.074(10) -0.009(7) 0.001(9) -0.002(9)
C23 0.080(11) 0.067(9) 0.043(7) -0.004(6) 0.006(8) 0.006(8)
C24 0.093(12) 0.090(11) 0.057(9) 0.004(7) 0.004(9) -0.023(10)
C25 0.087(12) 0.071(9) 0.050(8) 0.003(7) -0.009(8) -0.026(9)
C26 0.138(16) 0.061(9) 0.070(10) 0.002(7) -0.021(11) -0.015(10)
C27 0.085(12) 0.094(11) 0.044(8) -0.002(8) -0.006(8) 0.004(10)
C28 0.169(19) 0.049(8) 0.067(10) -0.002(7) 0.002(11) 0.004(10)
C29 0.230(17) 0.217(17) 0.221(17) 0.000 -0.001(7) 0.000
C30 0.230(17) 0.217(17) 0.221(17) 0.000 -0.001(7) 0.000

loop_
_atom_type_symbol
_atom_type_description
_atom_type_scat_dispersion_real
_atom_type_scat_dispersion_imag
_atom_type_scat_source
C C 0.0033 0.0016 'International Tables Vol C Tables 4.2.6.8 and 6.1.1.4'
H H 0.0000 0.0000 'International Tables Vol C Tables 4.2.6.8 and 6.1.1.4'
N N 0.0061 0.0033 'International Tables Vol C Tables 4.2.6.8 and 6.1.1.4'
O O 0.0106 0.0060 'International Tables Vol C Tables 4.2.6.8 and 6.1.1.4'
Mn Mn 0.3368 0.7283 'International Tables Vol C Tables 4.2.6.8 and 6.1.1.4'
Dy Dy -0.1892 4.4098 'International Tables Vol C Tables 4.2.6.8 and 6.1.1.4'

loop_
_geom_angle_atom_site_label_1
_geom_angle_atom_site_label_2
_geom_angle_atom_site_label_3
_geom_angle
_geom_angle_site_symmetry_1
_geom_angle_site_symmetry_3
O19 Dy1 O14 77.0(4) . 11_654
O19 Dy1 O8 74.5(4) . .
O14 Dy1 O8 150.2(3) 11_654 .
O19 Dy1 O17 74.5(3) . .
O14 Dy1 O17 86.0(3) 11_654 .
O8 Dy1 O17 78.0(3) . .
O19 Dy1 O5 140.2(3) . .
O14 Dy1 O5 79.9(3) 11_654 .
O8 Dy1 O5 128.7(3) . .
O17 Dy1 O5 135.6(3) . .
O19 Dy1 O4 147.5(3) . .
O14 Dy1 O4 129.2(3) 11_654 .
O8 Dy1 O4 75.5(3) . .
O17 Dy1 O4 87.4(3) . .
O5 Dy1 O4 70.5(3) . .
O19 Dy1 O2 78.1(3) . .
O14 Dy1 O2 81.0(2) 11_654 .
O8 Dy1 O2 101.6(2) . .
O17 Dy1 O2 151.7(3) . .
O5 Dy1 O2 66.5(3) . .
O4 Dy1 O2 120.2(3) . .
O19 Dy1 O11 132.5(3) . .
O14 Dy1 O11 68.6(3) 11_654 .
O8 Dy1 O11 127.4(3) . .
O17 Dy1 O11 71.6(3) . .
O5 Dy1 O11 64.1(3) . .
O4 Dy1 O11 61.6(3) . .
O2 Dy1 O11 125.2(2) . .
O19 Dy1 O1 112.7(3) . .
O14 Dy1 O1 137.8(3) 11_654 .
O8 Dy1 O1 63.9(3) . .
O17 Dy1 O1 136.0(3) . .
O5 Dy1 O1 66.9(3) . .
O4 Dy1 O1 63.3(2) . .
O2 Dy1 O1 62.7(2) . .
O11 Dy1 O1 114.8(3) . .
O19 Dy1 Mn1 105.2(2) . 11_654
O14 Dy1 Mn1 67.4(2) 11_654 11_654
O8 Dy1 Mn1 129.2(2) . 11_654
O17 Dy1 Mn1 152.4(2) . 11_654
O5 Dy1 Mn1 35.24(19) . 11_654
O4 Dy1 Mn1 103.19(18) . 11_654
O2 Dy1 Mn1 34.46(16) . 11_654
O11 Dy1 Mn1 90.91(19) . 11_654
O1 Dy1 Mn1 70.46(17) . 11_654
O19 Dy1 Mn3 142.5(2) . .
O14 Dy1 Mn3 100.5(2) 11_654 .
O8 Dy1 Mn3 96.6(2) . .
O17 Dy1 Mn3 68.0(2) . .
O5 Dy1 Mn3 73.53(19) . .
O4 Dy1 Mn3 32.34(19) . .
O2 Dy1 Mn3 139.1(2) . .
O11 Dy1 Mn3 32.30(19) . .
O1 Dy1 Mn3 94.42(17) . .
Mn1 Dy1 Mn3 108.17(5) 11_654 .
O19 Dy1 Mn2 93.0(3) . .
O14 Dy1 Mn2 161.3(2) 11_654 .
O8 Dy1 Mn2 30.9(2) . .
O17 Dy1 Mn2 106.8(2) . .
O5 Dy1 Mn2 98.9(2) . .
O4 Dy1 Mn2 66.29(19) . .
O2 Dy1 Mn2 81.48(8) . .
O11 Dy1 Mn2 127.94(19) . .
O1 Dy1 Mn2 32.93(17) . .
Mn1 Dy1 Mn2 100.83(5) 11_654 .
Mn3 Dy1 Mn2 97.02(5) . .
O1 Dy2 O1 126.5(4) 14_655 .
O1 Dy2 O5 82.1(3) 14_655 .
O1 Dy2 O5 72.5(3) . .
O1 Dy2 O5 72.5(3) 14_655 14_655
O1 Dy2 O5 82.1(3) . 14_655
O5 Dy2 O5 121.7(4) . 14_655
O1 Dy2 O4 142.3(3) 14_655 .
O1 Dy2 O4 68.5(3) . .
O5 Dy2 O4 69.6(3) . .
O5 Dy2 O4 143.9(3) 14_655 .
O1 Dy2 O4 68.5(3) 14_655 14_655
O1 Dy2 O4 142.3(3) . 14_655
O5 Dy2 O4 143.9(3) . 14_655
O5 Dy2 O4 69.6(3) 14_655 14_655
O4 Dy2 O4 123.8(4) . 14_655
O1 Dy2 O16 132.9(3) 14_655 .
O1 Dy2 O16 84.5(3) . .
O5 Dy2 O16 145.0(3) . .
O5 Dy2 O16 79.2(3) 14_655 .
O4 Dy2 O16 77.7(3) . .
O4 Dy2 O16 66.6(3) 14_655 .
O1 Dy2 O16 84.5(3) 14_655 14_655
O1 Dy2 O16 132.9(3) . 14_655
O5 Dy2 O16 79.2(3) . 14_655
O5 Dy2 O16 145.0(3) 14_655 14_655
O4 Dy2 O16 66.6(3) . 14_655
O4 Dy2 O16 77.7(3) 14_655 14_655
O16 Dy2 O16 99.2(4) . 14_655
O1 Dy2 Mn1 27.72(19) 14_655 14_655
O1 Dy2 Mn1 98.78(19) . 14_655
O5 Dy2 Mn1 68.25(18) . 14_655
O5 Dy2 Mn1 65.1(2) 14_655 14_655
O4 Dy2 Mn1 137.81(19) . 14_655
O4 Dy2 Mn1 91.46(18) 14_655 14_655
O16 Dy2 Mn1 143.12(19) . 14_655
O16 Dy2 Mn1 104.74(18) 14_655 14_655
O1 Dy2 Mn1 98.78(19) 14_655 .
O1 Dy2 Mn1 27.72(19) . .
O5 Dy2 Mn1 65.1(2) . .
O5 Dy2 Mn1 68.25(18) 14_655 .
O4 Dy2 Mn1 91.46(18) . .
O4 Dy2 Mn1 137.81(19) 14_655 .
O16 Dy2 Mn1 104.74(18) . .
O16 Dy2 Mn1 143.12(19) 14_655 .
Mn1 Dy2 Mn1 71.19(6) 14_655 .
O1 Dy2 Dy1 120.08(18) 14_655 .
O1 Dy2 Dy1 46.24(18) . .
O5 Dy2 Dy1 38.40(19) . .
O5 Dy2 Dy1 125.30(18) 14_655 .
O4 Dy2 Dy1 40.52(18) . .
O4 Dy2 Dy1 163.61(18) 14_655 .
O16 Dy2 Dy1 106.99(19) . .
O16 Dy2 Dy1 88.96(19) 14_655 .
Mn1 Dy2 Dy1 101.17(3) 14_655 .
Mn1 Dy2 Dy1 57.49(3) . .
O1 Dy2 Dy1 46.24(18) 14_655 14_655
O1 Dy2 Dy1 120.08(18) . 14_655
O5 Dy2 Dy1 125.30(18) . 14_655
O5 Dy2 Dy1 38.40(19) 14_655 14_655
O4 Dy2 Dy1 163.61(18) . 14_655
O4 Dy2 Dy1 40.52(18) 14_655 14_655
O16 Dy2 Dy1 88.96(19) . 14_655
O16 Dy2 Dy1 106.99(19) 14_655 14_655
Mn1 Dy2 Dy1 57.49(3) 14_655 14_655
Mn1 Dy2 Dy1 101.17(3) . 14_655
Dy1 Dy2 Dy1 155.59(3) . 14_655
O1 Mn1 O2 89.4(2) . .
O1 Mn1 O5 174.8(4) . 11_654
O2 Mn1 O5 85.5(3) . 11_654
O1 Mn1 O6 96.2(2) . .
O2 Mn1 O6 168.6(4) . .
O5 Mn1 O6 88.8(3) 11_654 .
O1 Mn1 O3 91.9(3) . .
O2 Mn1 O3 85.4(3) . .
O5 Mn1 O3 87.1(2) 11_654 .
O6 Mn1 O3 84.4(3) . .
O1 Mn1 O13 84.3(3) . .
O2 Mn1 O13 96.9(4) . .
O5 Mn1 O13 96.9(3) 11_654 .
O6 Mn1 O13 93.6(4) . .
O3 Mn1 O13 175.5(2) . .
O1 Mn1 Mn1 90.8(3) . 11_654
O2 Mn1 Mn1 39.8(3) . 11_654
O5 Mn1 Mn1 84.9(3) 11_654 11_654
O6 Mn1 Mn1 129.8(3) . 11_654
O3 Mn1 Mn1 45.60(5) . 11_654
O13 Mn1 Mn1 136.6(3) . 11_654
O1 Mn1 Mn1 95.6(2) . 8_554
O2 Mn1 Mn1 129.5(3) . 8_554
O5 Mn1 Mn1 87.3(2) 11_654 8_554
O6 Mn1 Mn1 40.1(3) . 8_554
O3 Mn1 Mn1 44.27(5) . 8_554
O13 Mn1 Mn1 133.6(3) . 8_554
Mn1 Mn1 Mn1 89.759(9) 11_654 8_554
O1 Mn1 Mn2 35.9(3) . .
O2 Mn1 Mn2 101.72(17) . .
O5 Mn1 Mn2 146.2(3) 11_654 .
O6 Mn1 Mn2 88.52(17) . .
O3 Mn1 Mn2 126.07(8) . .
O13 Mn1 Mn2 49.7(2) . .
Mn1 Mn1 Mn2 121.60(10) 11_654 .
Mn1 Mn1 Mn2 111.30(8) 8_554 .
O1 Mn1 Dy1 131.5(2) . 11_654
O2 Mn1 Dy1 46.09(10) . 11_654
O5 Mn1 Dy1 44.0(2) 11_654 11_654
O6 Mn1 Dy1 131.34(9) . 11_654
O3 Mn1 Dy1 100.74(7) . 11_654
O13 Mn1 Dy1 83.6(2) . 11_654
Mn1 Mn1 Dy1 67.83(5) 11_654 11_654
Mn1 Mn1 Dy1 125.73(8) 8_554 11_654
Mn2 Mn1 Dy1 122.66(7) . 11_654
O1 Mn1 Dy1 49.0(2) . .
O2 Mn1 Dy1 41.42(7) . .
O5 Mn1 Dy1 126.0(3) 11_654 .
O6 Mn1 Dy1 145.16(8) . .
O3 Mn1 Dy1 95.34(7) . .
O13 Mn1 Dy1 84.0(2) . .
Mn1 Mn1 Dy1 61.46(5) 11_654 .
Mn1 Mn1 Dy1 129.49(7) 8_554 .
Mn2 Mn1 Dy1 63.52(5) . .
Dy1 Mn1 Dy1 83.07(5) 11_654 .
O1 Mn1 Dy2 35.1(2) . .
O2 Mn1 Dy2 89.77(16) . .
O5 Mn1 Dy2 144.1(2) 11_654 .
O6 Mn1 Dy2 89.12(15) . .
O3 Mn1 Dy2 57.04(4) . .
O13 Mn1 Dy2 119.0(2) . .
Mn1 Mn1 Dy2 69.36(6) 11_654 .
Mn1 Mn1 Dy2 68.70(6) 8_554 .
Mn2 Mn1 Dy2 69.49(5) . .
Dy1 Mn1 Dy2 134.27(6) 11_654 .
Dy1 Mn1 Dy2 62.69(3) . .
O7 Mn2 O8 172.7(4) . .
O7 Mn2 O1 98.8(4) . .
O8 Mn2 O1 88.5(4) . .
O7 Mn2 N1 89.7(5) . .
O8 Mn2 N1 83.0(4) . .
O1 Mn2 N1 169.5(4) . .
O7 Mn2 O15 90.6(3) . .
O8 Mn2 O15 89.6(3) . .
O1 Mn2 O15 95.7(3) . .
N1 Mn2 O15 90.4(4) . .
O7 Mn2 O13 90.7(3) . .
O8 Mn2 O13 89.9(3) . .
O1 Mn2 O13 77.9(3) . .
N1 Mn2 O13 95.9(4) . .
O15 Mn2 O13 173.6(4) . .
O7 Mn2 Mn1 89.1(3) . .
O8 Mn2 Mn1 96.4(3) . .
O1 Mn2 Mn1 35.2(2) . .
N1 Mn2 Mn1 139.7(3) . .
O15 Mn2 Mn1 129.8(2) . .
O13 Mn2 Mn1 43.9(2) . .
O7 Mn2 Dy1 148.3(3) . .
O8 Mn2 Dy1 38.9(3) . .
O1 Mn2 Dy1 49.6(2) . .
N1 Mn2 Dy1 121.6(4) . .
O15 Mn2 Dy1 94.0(2) . .
O13 Mn2 Dy1 81.6(3) . .
Mn1 Mn2 Dy1 64.11(5) . .
O10 Mn3 O11 174.8(5) . .
O10 Mn3 O4 97.9(4) . .
O11 Mn3 O4 86.0(4) . .
O10 Mn3 N2 90.7(5) . .
O11 Mn3 N2 85.3(5) . .
O4 Mn3 N2 170.8(4) . .
O10 Mn3 O18 90.7(4) . .
O11 Mn3 O18 92.4(4) . .
O4 Mn3 O18 95.0(4) . .
N2 Mn3 O18 88.2(4) . .
O10 Mn3 O16 88.1(3) . 14_655
O11 Mn3 O16 89.5(3) . 14_655
O4 Mn3 O16 75.8(3) . 14_655
N2 Mn3 O16 101.2(4) . 14_655
O18 Mn3 O16 170.5(4) . 14_655
O10 Mn3 Dy1 136.9(3) . .
O11 Mn3 Dy1 47.9(3) . .
O4 Mn3 Dy1 42.8(2) . .
N2 Mn3 Dy1 130.1(4) . .
O18 Mn3 Dy1 79.1(2) . .
O16 Mn3 Dy1 95.4(2) 14_655 .
C7 N1 C10 121.7(12) . .
C7 N1 Mn2 127.5(10) . .
C10 N1 Mn2 110.8(9) . .
C18 N2 C21 123.0(15) . .
C18 N2 Mn3 127.1(13) . .
C21 N2 Mn3 109.5(9) . .
Mn1 O1 Mn2 108.9(4) . .
Mn1 O1 Dy2 117.2(4) . .
Mn2 O1 Dy2 129.3(4) . .
Mn1 O1 Dy1 99.1(3) . .
Mn2 O1 Dy1 97.5(3) . .
Dy2 O1 Dy1 95.0(3) . .
Mn1 O2 Mn1 100.3(5) 11_654 .
Mn1 O2 Dy1 107.28(10) 11_654 11_654
Mn1 O2 Dy1 99.45(9) . 11_654
Mn1 O2 Dy1 99.45(9) 11_654 .
Mn1 O2 Dy1 107.28(10) . .
Dy1 O2 Dy1 137.8(5) 11_654 .
Mn1 O3 Mn1 91.45(11) 11_654 14_655
Mn1 O3 Mn1 88.79(11) 11_654 .
Mn1 O3 Mn1 174.73(9) 14_655 .
Mn1 O3 Mn1 174.73(9) 11_654 8_554
Mn1 O3 Mn1 88.79(11) 14_655 8_554
Mn1 O3 Mn1 91.45(11) . 8_554
Mn3 O4 Dy1 104.9(3) . .
Mn3 O4 Dy2 117.8(4) . .
Dy1 O4 Dy2 98.5(3) . .
Mn3 O4 H4O 111.4 . .
Dy1 O4 H4O 111.7 . .
Dy2 O4 H4O 111.6 . .
Mn1 O5 Dy1 100.8(3) 11_654 .
Mn1 O5 Dy2 119.3(3) 11_654 .
Dy1 O5 Dy2 102.5(3) . .
Mn1 O5 H5O 111.0 11_654 .
Dy1 O5 H5O 111.2 . .
Dy2 O5 H5O 111.0 . .
Mn1 O6 Mn1 99.7(5) 8_554 .
Mn1 O6 H6O 113.2 8_554 .
Mn1 O6 H6O 113.1 . .
C1 O7 Mn2 127.7(9) . .
C11 O8 Mn2 118.1(8) . .
C11 O8 Dy1 130.0(8) . .
Mn2 O8 Dy1 110.1(4) . .
C12 O10 Mn3 127.2(11) . .
C22 O11 Mn3 113.5(8) . .
C22 O11 Dy1 131.7(7) . .
Mn3 O11 Dy1 99.8(4) . .
C23 O13 Mn1 126.5(10) . .
C23 O13 Mn2 137.0(8) . .
Mn1 O13 Mn2 86.3(3) . .
C23 O14 Dy1 140.6(8) . 11_654
C25 O15 Mn2 123.7(8) . .
C25 O16 Mn3 127.5(9) . 14_655
C25 O16 Dy2 131.8(9) . .
Mn3 O16 Dy2 99.3(3) 14_655 .
C27 O17 Dy1 136.8(9) . .
C27 O18 Mn3 125.3(9) . .
C29 O19 Dy1 133.0(19) . .
O7 C1 C6 116.6(12) . .
O7 C1 C2 124.1(13) . .
C6 C1 C2 119.0(13) . .
C3 C2 C1 119.1(13) . .
C3 C2 C7 119.8(13) . .
C1 C2 C7 120.9(13) . .
C4 C3 C2 122.0(15) . .
C4 C3 H3 119.0 . .
C2 C3 H3 119.0 . .
C3 C4 C5 119.3(16) . .
C3 C4 C8 119.7(18) . .
C5 C4 C8 121.0(17) . .
C4 C5 C6 120.7(14) . .
C4 C5 H5 119.7 . .
C6 C5 H5 119.7 . .
C1 C6 C5 119.6(14) . .
C1 C6 C9 126.4(14) . .
C5 C6 C9 113.9(13) . .
N1 C7 C2 125.5(13) . .
N1 C7 H7 117.2 . .
C2 C7 H7 117.2 . .
C4 C8 H8A 109.5 . .
C4 C8 H8B 109.5 . .
H8A C8 H8B 109.5 . .
C4 C8 H8C 109.5 . .
H8A C8 H8C 109.5 . .
H8B C8 H8C 109.5 . .
O9 C9 C6 120.6(15) . .
O9 C9 H9 119.7 . .
C6 C9 H9 119.7 . .
N1 C10 C11 106.4(10) . .
N1 C10 H10A 110.5 . .
C11 C10 H10A 110.5 . .
N1 C10 H10B 110.5 . .
C11 C10 H10B 110.5 . .
H10A C10 H10B 108.6 . .
O8 C11 C10 106.8(10) . .
O8 C11 H11A 110.4 . .
C10 C11 H11A 110.4 . .
O8 C11 H11B 110.4 . .
C10 C11 H11B 110.4 . .
H11A C11 H11B 108.6 . .
O10 C12 C13 123.5(16) . .
O10 C12 C17 117.6(16) . .
C13 C12 C17 118.6(14) . .
C14 C13 C12 116.5(18) . .
C14 C13 C18 122.3(17) . .
C12 C13 C18 121.2(14) . .
C15 C14 C13 126(2) . .
C15 C14 H14 117.0 . .
C13 C14 H14 117.0 . .
C14 C15 C16 119(2) . .
C14 C15 C19 121(2) . .
C16 C15 C19 119(2) . .
C15 C16 C17 120.7(18) . .
C15 C16 H16 119.7 . .
C17 C16 H16 119.7 . .
C20 C17 C16 122.5(16) . .
C20 C17 C12 119.6(15) . .
C16 C17 C12 117.8(17) . .
N2 C18 C13 125.0(18) . .
N2 C18 H18 117.5 . .
C13 C18 H18 117.5 . .
C15 C19 H19A 109.5 . .
C15 C19 H19B 109.5 . .
H19A C19 H19B 109.5 . .
C15 C19 H19C 109.5 . .
H19A C19 H19C 109.5 . .
H19B C19 H19C 109.5 . .
O12 C20 C17 122.5(18) . .
O12 C20 H20 118.7 . .
C17 C20 H20 118.7 . .
N2 C21 C22 108.4(13) . .
N2 C21 H21A 110.0 . .
C22 C21 H21A 110.0 . .
N2 C21 H21B 110.0 . .
C22 C21 H21B 110.0 . .
H21A C21 H21B 108.4 . .
O11 C22 C21 106.4(12) . .
O11 C22 H22A 110.5 . .
C21 C22 H22A 110.5 . .
O11 C22 H22B 110.5 . .
C21 C22 H22B 110.5 . .
H22A C22 H22B 108.7 . .
O13 C23 O14 121.5(14) . .
O13 C23 C24 120.9(14) . .
O14 C23 C24 117.6(13) . .
C23 C24 H24A 109.5 . .
C23 C24 H24B 109.5 . .
H24A C24 H24B 109.5 . .
C23 C24 H24C 109.5 . .
H24A C24 H24C 109.5 . .
H24B C24 H24C 109.5 . .
O16 C25 O15 121.1(13) . .
O16 C25 C26 121.6(12) . .
O15 C25 C26 117.2(12) . .
C25 C26 H26A 109.5 . .
C25 C26 H26B 109.5 . .
H26A C26 H26B 109.5 . .
C25 C26 H26C 109.5 . .
H26A C26 H26C 109.5 . .
H26B C26 H26C 109.5 . .
O17 C27 O18 124.6(14) . .
O17 C27 C28 119.1(14) . .
O18 C27 C28 116.3(13) . .
C27 C28 H28A 109.5 . .
C27 C28 H28B 109.5 . .
H28A C28 H28B 109.5 . .
C27 C28 H28C 109.5 . .
H28A C28 H28C 109.5 . .
H28B C28 H28C 109.5 . .
O19 C29 O19 135(4) 11_654 .
O19 C29 C30 112(2) 11_654 .
O19 C29 C30 112(2) . .
C29 C30 H30A 109.5 . .
C29 C30 H30B 109.5 . .
H30A C30 H30B 109.5 . .
C29 C30 H30C 109.5 . .
H30A C30 H30C 109.5 . .
H30B C30 H30C 109.5 . .

loop_
_geom_bond_atom_site_label_1
_geom_bond_atom_site_label_2
_geom_bond_distance
_geom_bond_site_symmetry_2
Dy1 O19 2.306(10) .
Dy1 O14 2.336(11) 11_654
Dy1 O8 2.341(10) .
Dy1 O17 2.347(8) .
Dy1 O5 2.357(8) .
Dy1 O4 2.434(8) .
Dy1 O2 2.436(4) .
Dy1 O11 2.608(9) .
Dy1 O1 2.686(7) .
Dy1 Mn1 3.3358(19) 11_654
Dy1 Mn3 3.463(2) .
Dy1 Mn2 3.498(2) .
Dy2 O1 2.328(8) 14_655
Dy2 O1 2.328(8) .
Dy2 O5 2.394(8) .
Dy2 O5 2.394(8) 14_655
Dy2 O4 2.456(7) .
Dy2 O4 2.456(7) 14_655
Dy2 O16 2.480(9) .
Dy2 O16 2.480(9) 14_655
Dy2 Mn1 3.605(2) 14_655
Dy2 Mn1 3.6047(19) .
Dy2 Dy1 3.7051(7) 14_655
Mn1 O1 1.886(8) .
Mn1 O2 1.913(8) .
Mn1 O5 1.959(8) 11_654
Mn1 O6 1.968(8) .
Mn1 O3 2.100(2) .
Mn1 O13 2.152(10) .
Mn1 Mn1 2.939(4) 11_654
Mn1 Mn1 3.008(4) 8_554
Mn1 Mn2 3.096(3) .
Mn1 Dy1 3.3358(19) 11_654
Mn2 O7 1.888(9) .
Mn2 O8 1.916(9) .
Mn2 O1 1.918(8) .
Mn2 N1 1.969(12) .
Mn2 O15 2.227(8) .
Mn2 O13 2.367(8) .
Mn3 O10 1.868(9) .
Mn3 O11 1.878(9) .
Mn3 O4 1.916(8) .
Mn3 N2 1.967(12) .
Mn3 O18 2.178(10) .
Mn3 O16 2.444(8) 14_655
N1 C7 1.271(17) .
N1 C10 1.521(17) .
N2 C18 1.257(17) .
N2 C21 1.460(19) .
O2 Mn1 1.913(8) 11_654
O2 Dy1 2.436(4) 11_654
O3 Mn1 2.100(2) 11_654
O3 Mn1 2.100(2) 14_655
O3 Mn1 2.100(2) 8_554
O4 H4O 0.8499 .
O5 Mn1 1.959(8) 11_654
O5 H5O 0.8501 .
O6 Mn1 1.968(8) 8_554
O6 H6O 0.8502 .
O7 C1 1.343(16) .
O8 C11 1.422(14) .
O10 C12 1.335(16) .
O11 C22 1.429(17) .
O12 C20 1.245(18) .
O13 C23 1.239(16) .
O14 C23 1.285(16) .
O14 Dy1 2.336(10) 11_654
O15 C25 1.282(15) .
O16 C25 1.258(15) .
O16 Mn3 2.444(8) 14_655
O17 C27 1.255(15) .
O18 C27 1.263(17) .
O19 C29 1.234(19) .
C1 C6 1.400(19) .
C1 C2 1.420(18) .
C2 C3 1.39(2) .
C2 C7 1.42(2) .
C3 C4 1.36(2) .
C3 H3 0.9500 .
C4 C5 1.40(2) .
C4 C8 1.55(3) .
C5 C6 1.41(2) .
C5 H5 0.9500 .
C6 C9 1.461(19) .
C7 H7 0.9500 .
C8 H8A 0.9800 .
C8 H8B 0.9800 .
C8 H8C 0.9800 .
C9 O9 1.223(10) .
C9 H9 0.9500 .
C10 C11 1.545(19) .
C10 H10A 0.9900 .
C10 H10B 0.9900 .
C11 H11A 0.9900 .
C11 H11B 0.9900 .
C12 C13 1.43(2) .
C12 C17 1.47(2) .
C13 C14 1.39(2) .
C13 C18 1.44(2) .
C14 C15 1.34(3) .
C14 H14 0.9500 .
C15 C16 1.36(3) .
C15 C19 1.64(3) .
C16 C17 1.44(2) .
C16 H16 0.9500 .
C17 C20 1.40(2) .
C18 H18 0.9500 .
C19 H19A 0.9800 .
C19 H19B 0.9800 .
C19 H19C 0.9800 .
C20 H20 0.9500 .
C21 C22 1.53(2) .
C21 H21A 0.9900 .
C21 H21B 0.9900 .
C22 H22A 0.9900 .
C22 H22B 0.9900 .
C23 C24 1.50(2) .
C24 H24A 0.9800 .
C24 H24B 0.9800 .
C24 H24C 0.9800 .
C25 C26 1.454(19) .
C26 H26A 0.9800 .
C26 H26B 0.9800 .
C26 H26C 0.9800 .
C27 C28 1.475(19) .
C28 H28A 0.9800 .
C28 H28B 0.9800 .
C28 H28C 0.9800 .
C29 O19 1.234(19) 11_654
C29 C30 1.482(10) .
C30 H30A 0.9600 .
C30 H30B 0.9599 .
C30 H30C 0.9598 .
